data_2242312
loop_
_publ_author_name
'Fitouri, Ines'
'Boughzala, Habib'

_publ_section_title
;
 Crystal structure of KNaCuP~2~O~7~, a new member of the diphosphate
 family
;
_journal_coeditor_code WM5429
_journal_issue 2
_journal_name_full 'Acta Crystallographica Section E'
_journal_page_first 109
_journal_page_last 112
_journal_paper_doi 10.1107/S2056989018000130
_journal_volume 74
_journal_year 2018
_chemical_formula_iupac 'K Na Cu P2 O7'
_chemical_formula_moiety 'Cu K Na O7 P2'
_chemical_formula_sum 'Cu K Na O7 P2'
_chemical_formula_weight 299.57
_chemical_name_systematic 'Potassium sodium copper(II) diphosphate(V)'
_space_group_crystal_system monoclinic
_space_group_IT_number 14
_space_group_name_Hall '-P 2yn'
_space_group_name_H-M_alt 'P 1 21/n 1'
_symmetry_space_group_name_Hall '-P 2yn'
_symmetry_space_group_name_H-M 'P 1 21/n 1'
_atom_sites_solution_primary direct
_atom_sites_solution_secondary difmap
_audit_creation_method SHELXL-2014/7
_cell_angle_alpha 90
_cell_angle_beta 91.34(2)
_cell_angle_gamma 90
_cell_formula_units_Z 4
_cell_length_a 5.176(3)
_cell_length_b 13.972(5)
_cell_length_c 9.067(3)
_cell_measurement_reflns_used 25
_cell_measurement_temperature 298(2)
_cell_measurement_theta_max 15
_cell_measurement_theta_min 10
_cell_volume 655.5(5)
_computing_cell_refinement
;
CAD-4 Express (Enraf--Nonius, 1994)
;
_computing_data_collection
;
CAD-4 Express (Enraf--Nonius, 1994)
;
_computing_data_reduction
;
XCAD4 (Harms & Wocadlo, 1995)
;
_computing_molecular_graphics
;
DIAMOND (Brandenburg, 2008)
;
_computing_publication_material
;
publCIF (Westrip, 2010)
;
_computing_structure_refinement
;
<i>SHELXL2014/7</i> (Sheldrick, 2015)
;
_computing_structure_solution
;
SHELXS97 (Sheldrick, 2008)
;
_diffrn_ambient_temperature 298(2)
_diffrn_measured_fraction_theta_full 1.000
_diffrn_measured_fraction_theta_max 0.999
_diffrn_measurement_device_type 'Enraf--Nonius CAD-4'
_diffrn_measurement_method \w/2\q
_diffrn_radiation_type MoK\a
_diffrn_radiation_wavelength 0.71073
_diffrn_reflns_av_R_equivalents 0.0358
_diffrn_reflns_limit_h_max 6
_diffrn_reflns_limit_h_min -6
_diffrn_reflns_limit_k_max 17
_diffrn_reflns_limit_k_min -2
_diffrn_reflns_limit_l_max 11
_diffrn_reflns_limit_l_min -11
_diffrn_reflns_number 3300
_diffrn_reflns_theta_full 25.242
_diffrn_reflns_theta_max 26.962
_diffrn_reflns_theta_min 2.678
_diffrn_standards_decay_% 1.1
_diffrn_standards_interval_time 120
_diffrn_standards_number 2
_exptl_absorpt_coefficient_mu 4.511
_exptl_absorpt_correction_T_max 0.9974
_exptl_absorpt_correction_T_min 0.8675
_exptl_absorpt_correction_type psi-scan
_exptl_absorpt_process_details
;
(North <i>et al.</i>, 1968)
;
_exptl_crystal_colour blue
_exptl_crystal_density_diffrn 3.035
_exptl_crystal_density_method 'not measured'
_exptl_crystal_description Prism
_exptl_crystal_F_000 580
_exptl_crystal_size_max 0.18
_exptl_crystal_size_mid 0.13
_exptl_crystal_size_min 0.09
_refine_diff_density_max 0.476
_refine_diff_density_min -0.416
_refine_ls_extinction_coef 0.0120(9)
_refine_ls_extinction_expression Fc^*^=kFc[1+0.001xFc^2^\l^3^/sin(2\q)]^-1/4^
_refine_ls_extinction_method
;
SHELXL-2014/7 (Sheldrick, 2015)
;
_refine_ls_goodness_of_fit_ref 1.008
_refine_ls_hydrogen_treatment undef
_refine_ls_matrix_type full
_refine_ls_number_parameters 110
_refine_ls_number_reflns 1425
_refine_ls_number_restraints 0
_refine_ls_restrained_S_all 1.008
_refine_ls_R_factor_all 0.0241
_refine_ls_R_factor_gt 0.0204
_refine_ls_shift/su_max 0.001
_refine_ls_shift/su_mean 0.000
_refine_ls_structure_factor_coef Fsqd
_refine_ls_weighting_details 'w=1/[\s^2^(Fo^2^)+(0.0261P)^2^+0.7316P] where P=(Fo^2^+2Fc^2^)/3'
_refine_ls_weighting_scheme calc
_refine_ls_wR_factor_gt 0.0576
_refine_ls_wR_factor_ref 0.0592
_reflns_number_gt 1291
_reflns_number_total 1425
_reflns_threshold_expression 'I > 2\s(I)'
_cod_data_source_file wm5429sup1.cif
_cod_data_source_block I
_cod_original_cell_volume 655.6(5)
_cod_database_code 2242312
_shelx_space_group_comment
;
The symmetry employed for this shelxl refinement is uniquely defined
by the following loop, which should always be used as a source of
symmetry information in preference to the above space-group names.
They are only intended as comments.
;

loop_
_space_group_symop_operation_xyz
'x, y, z'
'-x+1/2, y+1/2, -z+1/2'
'-x, -y, -z'
'x-1/2, -y-1/2, z-1/2'

loop_
_atom_site_type_symbol
_atom_site_label
_atom_site_fract_x
_atom_site_fract_y
_atom_site_fract_z
_atom_site_U_iso_or_equiv
_atom_site_adp_type
_atom_site_calc_flag
_atom_site_occupancy
Cu Cu 0.76039(5) 0.66590(2) 0.21888(3) 0.01093(12) Uani d 1
P P1 0.26527(12) 0.54589(5) 0.24314(7) 0.01115(15) Uani d 1
P P2 0.25245(11) 0.68972(4) 0.02910(6) 0.00898(15) Uani d 1
Na Na 0.7521(2) 0.70912(8) -0.16272(11) 0.0192(2) Uani d 1
K K 0.75717(11) 0.40697(4) 0.38439(6) 0.01850(15) Uani d 1
O O1 0.2223(4) 0.44115(15) 0.2502(2) 0.0223(4) Uani d 1
O O2 0.5278(3) 0.57557(14) 0.3077(2) 0.0176(4) Uani d 1
O O3 0.0576(3) 0.60643(15) 0.31633(19) 0.0179(4) Uani d 1
O O4 0.2588(3) 0.57729(12) 0.07029(18) 0.0126(4) Uani d 1
O O5 0.2938(3) 0.69884(14) -0.13300(18) 0.0160(4) Uani d 1
O O6 0.4685(3) 0.73465(13) 0.12308(19) 0.0138(4) Uani d 1
O O7 -0.0125(3) 0.72712(13) 0.07246(19) 0.0139(4) Uani d 1

loop_
_atom_site_aniso_label
_atom_site_aniso_U_11
_atom_site_aniso_U_22
_atom_site_aniso_U_33
_atom_site_aniso_U_12
_atom_site_aniso_U_13
_atom_site_aniso_U_23
Cu 0.00808(16) 0.01226(18) 0.01244(17) 0.00043(11) 0.00010(11) 0.00296(11)
P1 0.0103(3) 0.0102(3) 0.0130(3) 0.0000(2) 0.0007(2) 0.0029(2)
P2 0.0088(3) 0.0099(3) 0.0082(3) 0.0002(2) 0.0008(2) 0.0009(2)
Na 0.0190(5) 0.0213(6) 0.0172(5) -0.0021(4) -0.0001(4) 0.0020(5)
K 0.0220(3) 0.0153(3) 0.0182(3) 0.0022(2) -0.0008(2) 0.0000(2)
O1 0.0272(10) 0.0115(10) 0.0280(10) -0.0046(8) 0.0001(8) 0.0049(8)
O2 0.0123(8) 0.0198(10) 0.0206(9) -0.0026(8) -0.0022(7) 0.0093(8)
O3 0.0151(9) 0.0261(10) 0.0126(8) 0.0075(8) 0.0008(7) 0.0036(8)
O4 0.0178(8) 0.0093(8) 0.0107(8) -0.0006(7) 0.0012(6) -0.0003(7)
O5 0.0213(9) 0.0179(9) 0.0088(8) 0.0015(8) 0.0025(7) 0.0013(7)
O6 0.0115(8) 0.0115(8) 0.0181(8) -0.0002(7) -0.0041(6) 0.0011(7)
O7 0.0091(8) 0.0154(9) 0.0173(8) 0.0016(7) 0.0030(6) 0.0044(8)

loop_
_atom_type_symbol
_atom_type_description
_atom_type_scat_dispersion_real
_atom_type_scat_dispersion_imag
_atom_type_scat_source
O O 0.0106 0.0060 'International Tables Vol C Tables 4.2.6.8 and 6.1.1.4'
Cu Cu 0.3201 1.2651 'International Tables Vol C Tables 4.2.6.8 and 6.1.1.4'
P P 0.1023 0.0942 'International Tables Vol C Tables 4.2.6.8 and 6.1.1.4'
Na Na 0.0362 0.0249 'International Tables Vol C Tables 4.2.6.8 and 6.1.1.4'
K K 0.2009 0.2494 'International Tables Vol C Tables 4.2.6.8 and 6.1.1.4'

loop_
_geom_angle_atom_site_label_1
_geom_angle_atom_site_label_2
_geom_angle_atom_site_label_3
_geom_angle_site_symmetry_1
_geom_angle_site_symmetry_3
_geom_angle
O2 Cu O3 . 1_655 91.46(8)
O2 Cu O6 . . 91.34(7)
O3 Cu O6 1_655 . 176.22(8)
O2 Cu O7 . 1_655 160.62(8)
O3 Cu O7 1_655 1_655 90.77(7)
O6 Cu O7 . 1_655 87.43(7)
O2 Cu O5 . 4_676 109.22(7)
O3 Cu O5 1_655 4_676 92.15(8)
O6 Cu O5 . 4_676 84.52(7)
O7 Cu O5 1_655 4_676 89.93(7)
O2 Cu Na . 4_676 134.76(6)
O3 Cu Na 1_655 4_676 58.24(7)
O6 Cu Na . 4_676 118.00(6)
O7 Cu Na 1_655 4_676 61.20(5)
O5 Cu Na 4_676 4_676 47.48(5)
O2 Cu Na . 4_576 72.89(6)
O3 Cu Na 1_655 4_576 134.08(6)
O6 Cu Na . 4_576 44.76(5)
O7 Cu Na 1_655 4_576 118.06(6)
O5 Cu Na 4_676 4_576 55.94(5)
Na Cu Na 4_676 4_576 103.22(3)
O2 Cu K . 2_655 136.72(6)
O3 Cu K 1_655 2_655 123.31(6)
O6 Cu K . 2_655 53.04(5)
O7 Cu K 1_655 2_655 54.45(5)
O5 Cu K 4_676 2_655 51.11(5)
Na Cu K 4_676 2_655 65.54(2)
Na Cu K 4_576 2_655 64.45(2)
O2 Cu Na . . 121.97(6)
O3 Cu Na 1_655 . 120.87(5)
O6 Cu Na . . 59.42(5)
O7 Cu Na 1_655 . 42.40(5)
O5 Cu Na 4_676 . 115.40(5)
Na Cu Na 4_676 . 102.98(2)
Na Cu Na 4_576 . 103.54(2)
K Cu Na 2_655 . 64.59(2)
O2 Cu K . . 39.55(6)
O3 Cu K 1_655 . 56.02(6)
O6 Cu K . . 127.43(5)
O7 Cu K 1_655 . 131.41(5)
O5 Cu K 4_676 . 122.07(5)
Na Cu K 4_676 . 112.35(2)
Na Cu K 4_576 . 110.35(2)
K Cu K 2_655 . 172.759(11)
Na Cu K . . 122.43(2)
O1 P1 O2 . . 112.67(12)
O1 P1 O3 . . 114.78(12)
O2 P1 O3 . . 108.17(11)
O1 P1 O4 . . 107.95(11)
O2 P1 O4 . . 107.13(10)
O3 P1 O4 . . 105.64(10)
O1 P1 K . . 62.31(8)
O2 P1 K . . 50.40(8)
O3 P1 K . . 132.38(7)
O4 P1 K . . 120.75(7)
O1 P1 K . 3_666 97.92(9)
O2 P1 K . 3_666 67.78(7)
O3 P1 K . 3_666 55.22(7)
O4 P1 K . 3_666 153.15(7)
K P1 K . 3_666 77.51(2)
O1 P1 K . 1_455 47.78(8)
O2 P1 K . 1_455 132.43(7)
O3 P1 K . 1_455 67.06(8)
O4 P1 K . 1_455 119.91(7)
K P1 K . 1_455 96.10(2)
K P1 K 3_666 1_455 72.974(19)
O5 P2 O6 . . 113.20(10)
O5 P2 O7 . . 111.96(10)
O6 P2 O7 . . 111.49(10)
O5 P2 O4 . . 107.91(10)
O6 P2 O4 . . 105.10(10)
O7 P2 O4 . . 106.66(10)
O5 P2 Na . 1_455 65.03(7)
O6 P2 Na . 1_455 150.48(8)
O7 P2 Na . 1_455 51.00(7)
O4 P2 Na . 1_455 103.13(7)
O5 P2 Na . 4_576 147.30(9)
O6 P2 Na . 4_576 48.05(7)
O7 P2 Na . 4_576 66.21(7)
O4 P2 Na . 4_576 103.48(7)
Na P2 Na 1_455 4_576 116.33(3)
O5 P2 Na . . 46.71(7)
O6 P2 Na . . 70.95(7)
O7 P2 Na . . 149.66(7)
O4 P2 Na . . 101.43(7)
Na P2 Na 1_455 . 111.56(3)
Na P2 Na 4_576 . 118.02(3)
O1 Na O6 3_665 4_675 89.29(8)
O1 Na O5 3_665 . 92.89(8)
O6 Na O5 4_675 . 126.37(7)
O1 Na O7 3_665 1_655 111.80(8)
O6 Na O7 4_675 1_655 116.12(7)
O5 Na O7 . 1_655 112.48(7)
O1 Na O3 3_665 4_675 150.23(8)
O6 Na O3 4_675 4_675 79.37(6)
O5 Na O3 . 4_675 72.83(6)
O7 Na O3 1_655 4_675 97.87(7)
O1 Na O5 3_665 1_655 85.37(7)
O6 Na O5 4_675 1_655 67.10(6)
O5 Na O5 . 1_655 166.46(9)
O7 Na O5 1_655 1_655 56.39(5)
O3 Na O5 4_675 1_655 114.42(7)
O1 Na O7 3_665 4_675 91.46(7)
O6 Na O7 4_675 4_675 56.27(5)
O5 Na O7 . 4_675 70.10(6)
O7 Na O7 1_655 4_675 156.06(5)
O3 Na O7 4_675 4_675 59.34(5)
O5 Na O7 1_655 4_675 123.32(6)
O1 Na P2 3_665 1_655 93.49(6)
O6 Na P2 4_675 1_655 94.77(5)
O5 Na P2 . 1_655 138.41(6)
O7 Na P2 1_655 1_655 29.06(4)
O3 Na P2 4_675 1_655 114.67(5)
O5 Na P2 1_655 1_655 28.80(4)
O7 Na P2 4_675 1_655 150.56(5)
O1 Na P2 3_665 4_675 96.04(6)
O6 Na P2 4_675 4_675 28.24(4)
O5 Na P2 . 4_675 98.55(5)
O7 Na P2 1_655 4_675 136.17(6)
O3 Na P2 4_675 4_675 61.77(4)
O5 Na P2 1_655 4_675 94.99(5)
O7 Na P2 4_675 4_675 29.06(3)
P2 Na P2 1_655 4_675 121.50(4)
O1 Na P2 3_665 . 99.77(6)
O6 Na P2 4_675 . 151.35(6)
O5 Na P2 . . 27.01(4)
O7 Na P2 1_655 . 85.78(5)
O3 Na P2 4_675 . 79.46(5)
O5 Na P2 1_655 . 140.25(5)
O7 Na P2 4_675 . 96.10(4)
P2 Na P2 1_655 . 111.56(3)
P2 Na P2 4_675 . 123.17(4)
O1 Na Cu 3_665 4_575 115.94(6)
O6 Na Cu 4_675 4_575 86.18(5)
O5 Na Cu . 4_575 45.56(5)
O7 Na Cu 1_655 4_575 127.14(6)
O3 Na Cu 4_675 4_575 36.58(4)
O5 Na Cu 1_655 4_575 146.13(6)
O7 Na Cu 4_675 4_575 37.24(4)
P2 Na Cu 1_655 4_575 150.57(4)
P2 Na Cu 4_675 4_575 58.62(2)
P2 Na Cu . 4_575 65.37(2)
O1 Na Cu 3_665 4_675 108.65(6)
O6 Na Cu 4_675 4_675 35.44(4)
O5 Na Cu . 4_675 148.47(6)
O7 Na Cu 1_655 4_675 81.19(5)
O3 Na Cu 4_675 4_675 77.32(5)
O5 Na Cu 1_655 4_675 43.13(4)
O7 Na Cu 4_675 4_675 86.18(4)
P2 Na Cu 1_655 4_675 64.76(2)
P2 Na Cu 4_675 4_675 57.50(2)
P2 Na Cu . 4_675 151.44(4)
Cu Na Cu 4_575 4_675 103.22(3)
O2 K O5 . 3_665 102.87(6)
O2 K O1 . 1_655 96.73(6)
O5 K O1 3_665 1_655 78.10(6)
O2 K O6 . 2_645 163.30(6)
O5 K O6 3_665 2_645 63.38(5)
O1 K O6 1_655 2_645 71.95(6)
O2 K O7 . 2_545 127.36(6)
O5 K O7 3_665 2_545 66.49(5)
O1 K O7 1_655 2_545 127.46(6)
O6 K O7 2_645 2_545 58.05(5)
O2 K O3 . 3_666 115.68(6)
O5 K O3 3_665 3_666 141.38(6)
O1 K O3 1_655 3_666 98.78(6)
O6 K O3 2_645 3_666 78.91(6)
O7 K O3 2_545 3_666 87.26(6)
O2 K O1 . . 51.17(5)
O5 K O1 3_665 . 71.36(6)
O1 K O1 1_655 . 126.29(7)
O6 K O1 2_645 . 125.76(6)
O7 K O1 2_545 . 77.84(5)
O3 K O1 3_666 . 132.24(6)
O2 K O2 . 3_666 87.12(5)
O5 K O2 3_665 3_666 137.25(6)
O1 K O2 1_655 3_666 142.70(6)
O6 K O2 2_645 3_666 109.37(5)
O7 K O2 2_545 3_666 74.42(5)
O3 K O2 3_666 3_666 47.81(5)
O1 K O2 . 3_666 84.43(5)
O2 K O3 . 1_655 54.42(5)
O5 K O3 3_665 1_655 110.06(5)
O1 K O3 1_655 1_655 49.03(5)
O6 K O3 2_645 1_655 119.15(5)
O7 K O3 2_545 1_655 176.12(5)
O3 K O3 3_666 1_655 94.86(5)
O1 K O3 . 1_655 102.97(5)
O2 K O3 3_666 1_655 109.40(5)
O2 K P1 . . 25.58(4)
O5 K P1 3_665 . 86.44(4)
O1 K P1 1_655 . 112.63(5)
O6 K P1 2_645 . 148.42(4)
O7 K P1 2_545 . 102.86(4)
O3 K P1 3_666 . 128.38(4)
O1 K P1 . . 25.61(4)
O2 K P1 3_666 . 85.94(4)
O3 K P1 1_655 . 78.37(3)
O2 K P1 . 3_666 93.47(4)
O5 K P1 3_665 3_666 156.78(4)
O1 K P1 1_655 3_666 116.62(5)
O6 K P1 2_645 3_666 102.54(4)
O7 K P1 2_545 3_666 90.50(4)
O3 K P1 3_666 3_666 26.06(4)
O1 K P1 . 3_666 108.15(4)
O2 K P1 3_666 3_666 26.19(3)
O3 K P1 1_655 3_666 92.83(4)
P1 K P1 . 3_666 102.49(2)
O2 K Cu . 2_645 139.21(4)
O5 K Cu 3_665 2_645 41.57(4)
O1 K Cu 1_655 2_645 93.78(5)
O6 K Cu 2_645 2_645 34.34(3)
O7 K Cu 2_545 2_645 34.63(3)
O3 K Cu 3_666 2_645 101.36(5)
O1 K Cu . 2_645 91.51(4)
O2 K Cu 3_666 2_645 107.32(4)
O3 K Cu 1_655 2_645 141.53(4)
P1 K Cu . 2_645 115.54(2)
P1 K Cu 3_666 2_645 116.45(2)
P1 O1 Na . 3_665 153.68(14)
P1 O1 K . 1_455 108.83(11)
Na O1 K 3_665 1_455 93.05(7)
P1 O1 K . . 92.08(9)
Na O1 K 3_665 . 86.20(7)
K O1 K 1_455 . 126.29(7)
P1 O2 Cu . . 125.16(11)
P1 O2 K . . 104.02(10)
Cu O2 K . . 113.55(8)
P1 O2 K . 3_666 86.03(8)
Cu O2 K . 3_666 128.21(9)
K O2 K . 3_666 92.88(5)
P1 O3 Cu . 1_455 126.56(11)
P1 O3 Na . 4_576 106.61(10)
Cu O3 Na 1_455 4_576 85.17(8)
P1 O3 K . 3_666 98.72(8)
Cu O3 K 1_455 3_666 134.68(8)
Na O3 K 4_576 3_666 83.27(6)
P1 O3 K . 1_455 87.28(9)
Cu O3 K 1_455 1_455 94.34(7)
Na O3 K 4_576 1_455 163.09(7)
K O3 K 3_666 1_455 85.14(5)
P2 O4 P1 . . 119.01(11)
P2 O5 Cu . 4_575 128.83(11)
P2 O5 Na . . 106.28(10)
Cu O5 Na 4_575 . 86.95(7)
P2 O5 K . 3_665 139.70(11)
Cu O5 K 4_575 3_665 87.32(5)
Na O5 K . 3_665 90.88(6)
P2 O5 Na . 1_455 86.16(8)
Cu O5 Na 4_575 1_455 80.94(6)
Na O5 Na . 1_455 166.46(9)
K O5 Na 3_665 1_455 82.58(6)
P2 O6 Cu . . 126.10(11)
P2 O6 Na . 4_576 103.71(9)
Cu O6 Na . 4_576 99.80(7)
P2 O6 K . 2_655 134.97(10)
Cu O6 K . 2_655 92.63(6)
Na O6 K 4_576 2_655 89.12(6)
P2 O7 Cu . 1_455 124.98(11)
P2 O7 Na . 1_455 99.93(9)
Cu O7 Na 1_455 1_455 104.36(7)
P2 O7 K . 2 137.96(10)
Cu O7 K 1_455 2 90.92(6)
Na O7 K 1_455 2 89.80(6)
P2 O7 Na . 4_576 84.73(7)
Cu O7 Na 1_455 4_576 81.55(6)
Na O7 Na 1_455 4_576 167.87(8)
K O7 Na 2 4_576 79.43(5)

loop_
_geom_bond_atom_site_label_1
_geom_bond_atom_site_label_2
_geom_bond_site_symmetry_2
_geom_bond_distance
_geom_bond_publ_flag
Cu O2 . 1.9328(18) y
Cu O3 1_655 1.9427(18) y
Cu O6 . 1.9743(17) y
Cu O7 1_655 1.9872(17) y
Cu O5 4_676 2.3225(19) y
Cu Na 4_676 3.2481(11) ?
Cu Na 4_576 3.3550(11) ?
Cu K 2_655 3.4966(7) ?
Cu Na . 3.5117(10) ?
Cu K . 3.9169(7) ?
P1 O1 . 1.482(2) y
P1 O2 . 1.5246(19) y
P1 O3 . 1.5313(19) y
P1 O4 . 1.6272(17) y
P1 K . 3.4260(9) ?
P1 K 3_666 3.4455(9) ?
P1 K 1_455 3.5329(9) ?
P2 O5 . 1.4958(17) y
P2 O6 . 1.5252(17) y
P2 O7 . 1.5277(16) y
P2 O4 . 1.6148(18) y
P2 Na 1_455 3.0977(12) ?
P2 Na 4_576 3.1316(12) ?
P2 Na . 3.1617(12) ?
Na O1 3_665 2.249(2) y
Na O6 4_675 2.397(2) y
Na O5 . 2.398(2) y
Na O7 1_655 2.4442(19) y
Na O3 4_675 2.772(2) y
Na O5 1_655 2.815(2) y
Na O7 4_675 2.878(2) y
Na P2 1_655 3.0977(12) ?
Na P2 4_675 3.1316(12) ?
Na Cu 4_575 3.2481(11) ?
Na Cu 4_675 3.3550(11) ?
K O2 . 2.721(2) y
K O5 3_665 2.7245(18) y
K O1 1_655 2.764(2) y
K O6 2_645 2.7969(19) y
K O7 2_545 2.8450(19) y
K O3 3_666 2.8630(18) y
K O1 . 3.036(2) y
K O2 3_666 3.1973(19) y
K O3 1_655 3.257(2) y
K P1 3_666 3.4455(9) ?
K Cu 2_645 3.4965(7) ?
O1 Na 3_665 2.249(2) ?
O1 K 1_455 2.764(2) ?
O2 K 3_666 3.1973(19) ?
O3 Cu 1_455 1.9427(18) ?
O3 Na 4_576 2.772(2) ?
O3 K 3_666 2.8630(18) ?
O3 K 1_455 3.257(2) ?
O5 Cu 4_575 2.3225(19) ?
O5 K 3_665 2.7245(18) ?
O5 Na 1_455 2.815(2) ?
O6 Na 4_576 2.397(2) ?
O6 K 2_655 2.7968(19) ?
O7 Cu 1_455 1.9872(17) ?
O7 Na 1_455 2.4441(19) ?
O7 K 2 2.8451(19) ?
O7 Na 4_576 2.878(2) ?

_cod_database_fobs_code 2242312
